data_7025087
loop_
_publ_author_name
'Li, Ni-Ya'
'Ren, Zhi-Gang'
'Liu, Dong'
'Yuan, Rong-Xin'
'Wei, Li-Pei'
'Zhang, Liang'
'Li, Hong-Xi'
'Lang, Jian-Ping'

_publ_section_title
;
 Construction of [Ag2X2]-based complexes from reactions of Ag(I) salts
 with N-diphenylphosphanylmethyl-4-aminopyridine: isolation, structures,
 and luminescent properties.
;
_journal_issue 17
_journal_name_full 'Dalton transactions (Cambridge, England : 2003)'
_journal_page_first 4213
_journal_page_last 4222
_journal_paper_doi 10.1039/b925081f
_journal_volume 39
_journal_year 2010
_chemical_formula_moiety '2(C20 H17 Ag2 N4 P), 2(C0.50 Cl1.50)'
_chemical_formula_sum 'C41 H34 Ag4 Cl3 N8 P2'
_chemical_formula_weight 1238.53
_chemical_name_systematic
;
?
;
_space_group_IT_number 14
_symmetry_cell_setting monoclinic
_symmetry_space_group_name_Hall '-P 2ybc'
_symmetry_space_group_name_H-M 'P 1 21/c 1'
_atom_sites_solution_hydrogens geom
_atom_sites_solution_primary direct
_atom_sites_solution_secondary difmap
_audit_creation_method SHELXL-97
_cell_angle_alpha 90.00
_cell_angle_beta 106.83(3)
_cell_angle_gamma 90.00
_cell_formula_units_Z 2
_cell_length_a 16.255(3)
_cell_length_b 7.3326(15)
_cell_length_c 19.528(4)
_cell_measurement_reflns_used 8947
_cell_measurement_temperature 223(2)
_cell_measurement_theta_max 27.5126
_cell_measurement_theta_min 3.0713
_cell_volume 2227.9(8)
_computing_cell_refinement 'CrystalClear, Ver. 1.30 (Rigaku/MSC, 2001)'
_computing_data_collection 'CrystalClear, Ver. 1.30 (Rigaku/MSC, 2001)'
_computing_data_reduction 'CrystalStructure, Ver. 3.60 (Rigaku/MSC, 2004)'
_computing_molecular_graphics 'ORTEPII (Johnson, 1976)'
_computing_publication_material SHELXL97
_computing_structure_refinement 'SHELXL-97 (Sheldrick, 1997)'
_computing_structure_solution 'SHELXS-97 (Sheldrick, 1990)'
_diffrn_ambient_temperature 223(2)
_diffrn_measured_fraction_theta_full 0.984
_diffrn_measured_fraction_theta_max 0.984
_diffrn_measurement_device_type 'Rigaku MercuryCCD area detector'
_diffrn_measurement_method \w
_diffrn_radiation_monochromator graphite
_diffrn_radiation_source 'fine-focus sealed tube'
_diffrn_radiation_type MoK\a
_diffrn_radiation_wavelength 0.71073
_diffrn_reflns_av_R_equivalents 0.0383
_diffrn_reflns_av_sigmaI/netI 0.0432
_diffrn_reflns_limit_h_max 18
_diffrn_reflns_limit_h_min -21
_diffrn_reflns_limit_k_max 9
_diffrn_reflns_limit_k_min -7
_diffrn_reflns_limit_l_max 25
_diffrn_reflns_limit_l_min -21
_diffrn_reflns_number 14257
_diffrn_reflns_theta_full 27.50
_diffrn_reflns_theta_max 27.50
_diffrn_reflns_theta_min 3.07
_diffrn_standards_decay_% 0
_diffrn_standards_interval_count 0
_diffrn_standards_interval_time 0
_diffrn_standards_number 0
_exptl_absorpt_coefficient_mu 2.024
_exptl_absorpt_correction_T_max 0.8232
_exptl_absorpt_correction_T_min 0.4310
_exptl_absorpt_correction_type multi-scan
_exptl_absorpt_process_details 'Jacobson, R. (1998) Private communication to Rigaku Company, Tokyo, Japan.'
_exptl_crystal_colour Colorless
_exptl_crystal_density_diffrn 1.846
_exptl_crystal_density_method 'not measured'
_exptl_crystal_description Prism
_exptl_crystal_F_000 1210
_exptl_crystal_size_max 0.50
_exptl_crystal_size_mid 0.15
_exptl_crystal_size_min 0.10
_refine_diff_density_max 2.456
_refine_diff_density_min -1.682
_refine_diff_density_rms 0.139
_refine_ls_extinction_method none
_refine_ls_goodness_of_fit_ref 1.116
_refine_ls_hydrogen_treatment constr
_refine_ls_matrix_type full
_refine_ls_number_parameters 259
_refine_ls_number_reflns 5037
_refine_ls_number_restraints 5
_refine_ls_restrained_S_all 1.130
_refine_ls_R_factor_all 0.0873
_refine_ls_R_factor_gt 0.0706
_refine_ls_shift/su_max 0.000
_refine_ls_shift/su_mean 0.000
_refine_ls_structure_factor_coef Fsqd
_refine_ls_weighting_details 'calc w=1/[\s^2^(Fo^2^)+(0.0942P)^2^+4.1463P] where P=(Fo^2^+2Fc^2^)/3'
_refine_ls_weighting_scheme calc
_refine_ls_wR_factor_gt 0.1840
_refine_ls_wR_factor_ref 0.1980
_reflns_number_gt 4088
_reflns_number_total 5037
_reflns_threshold_expression >2sigma(I)
_cod_data_source_file b925081f.txt
_cod_data_source_block '[{Ag2(CN)2(dppmapy)}.0.5CHCl3]n'
_cod_depositor_comments
;
The following automatic conversions were performed:
'__computing_data_collection' tag replaced with
'_computing_data_collection'.

Automatic conversion script
Id: cif_correct_tags 1440 2010-10-19 06:21:57Z saulius 
;
_cod_original_sg_symbol_H-M 'P 21/c'
_cod_original_formula_sum 'C41 H34 Ag4 Cl3 N8 P2 '
_cod_database_code 7025087

loop_
_symmetry_equiv_pos_as_xyz
'x, y, z'
'-x, y+1/2, -z+1/2'
'-x, -y, -z'
'x, -y-1/2, z-1/2'

loop_
_atom_site_label
_atom_site_type_symbol
_atom_site_fract_x
_atom_site_fract_y
_atom_site_fract_z
_atom_site_U_iso_or_equiv
_atom_site_adp_type
_atom_site_occupancy
_atom_site_symmetry_multiplicity
_atom_site_calc_flag
_atom_site_refinement_flags
Ag1 Ag 0.80029(3) 0.66496(8) 0.24679(3) 0.0551(2) Uani 1 1 d .
P1 P 0.70244(10) 0.8072(2) 0.14560(9) 0.0429(4) Uani 1 1 d .
N1 N 1.0630(3) 1.1068(9) 0.1969(3) 0.0529(14) Uani 1 1 d .
C1 C 0.9973(5) 1.1479(10) 0.2230(4) 0.0514(17) Uani 1 1 d .
H1 H 1.0100 1.2094 0.2670 0.062 Uiso 1 1 calc R
N2 N 0.8101(3) 0.9796(8) 0.0827(3) 0.0450(12) Uani 1 1 d .
H2 H 0.8041 0.9285 0.0413 0.054 Uiso 1 1 calc R
C2 C 0.9127(4) 1.1062(10) 0.1897(4) 0.0490(16) Uani 1 1 d .
H2A H 0.8698 1.1339 0.2116 0.059 Uiso 1 1 calc R
Ag2 Ag 0.75199(4) -0.02662(9) 0.33006(3) 0.0599(2) Uani 1 1 d .
C3 C 0.8916(4) 1.0217(9) 0.1224(3) 0.0414(14) Uani 1 1 d .
N3 N 0.7501(5) 0.3679(10) 0.2596(4) 0.0676(18) Uani 1 1 d .
C4 C 0.9605(5) 0.9774(10) 0.0955(4) 0.0510(17) Uani 1 1 d .
H4 H 0.9502 0.9185 0.0510 0.061 Uiso 1 1 calc R
N4 N 0.7747(5) -0.3798(11) 0.4286(4) 0.0688(18) Uani 1 1 d .
C5 C 1.0417(5) 1.0201(12) 0.1339(4) 0.060(2) Uani 1 1 d .
H5 H 1.0865 0.9864 0.1149 0.072 Uiso 1 1 calc R
C6 C 0.7334(4) 1.0124(9) 0.1032(4) 0.0457(15) Uani 1 1 d .
H6A H 0.6865 1.0457 0.0608 0.055 Uiso 1 1 calc R
H6B H 0.7431 1.1148 0.1368 0.055 Uiso 1 1 calc R
C7 C 0.6868(5) 0.6414(10) 0.0747(4) 0.0535(18) Uani 1 1 d .
C8 C 0.7556(8) 0.5305(12) 0.0718(5) 0.080(3) Uani 1 1 d .
H8 H 0.8074 0.5413 0.1087 0.097 Uiso 1 1 calc R
C9 C 0.7519(10) 0.4081(14) 0.0190(6) 0.098(4) Uani 1 1 d .
H9 H 0.8009 0.3411 0.0183 0.118 Uiso 1 1 calc R
C10 C 0.6783(11) 0.3842(17) -0.0316(6) 0.099(4) Uani 1 1 d .
H10 H 0.6752 0.2957 -0.0671 0.119 Uiso 1 1 calc R
C11 C 0.6058(9) 0.486(2) -0.0339(6) 0.119(6) Uani 1 1 d .
H11 H 0.5544 0.4671 -0.0705 0.143 Uiso 1 1 calc R
C12 C 0.6102(6) 0.6201(17) 0.0204(5) 0.086(3) Uani 1 1 d .
H12 H 0.5621 0.6924 0.0194 0.103 Uiso 1 1 calc R
C13 C 0.5961(4) 0.8601(11) 0.1524(3) 0.0497(16) Uani 1 1 d .
C14 C 0.5436(5) 0.9987(13) 0.1147(5) 0.067(2) Uani 1 1 d .
H14 H 0.5635 1.0719 0.0833 0.081 Uiso 1 1 calc R
C15 C 0.4631(5) 1.0312(13) 0.1225(5) 0.070(2) Uani 1 1 d .
H15 H 0.4291 1.1272 0.0975 0.084 Uiso 1 1 calc R
C16 C 0.4333(5) 0.9210(14) 0.1675(4) 0.067(2) Uani 1 1 d .
H16 H 0.3772 0.9373 0.1708 0.081 Uiso 1 1 calc R
C17 C 0.4841(5) 0.7898(15) 0.2069(5) 0.074(3) Uani 1 1 d .
H17 H 0.4644 0.7197 0.2393 0.089 Uiso 1 1 calc R
C18 C 0.5651(5) 0.7588(14) 0.1996(4) 0.063(2) Uani 1 1 d .
H18 H 0.5998 0.6672 0.2271 0.076 Uiso 1 1 calc R
C19 C 0.7471(5) 0.2256(12) 0.2817(4) 0.0585(18) Uani 1 1 d .
C20 C 0.7658(5) -0.2632(11) 0.3889(4) 0.0527(17) Uani 1 1 d .
C21 C 0.9996(8) 0.9130(12) 0.4744(5) 0.250(4) Uani 0.50 1 d PD
Cl1 Cl 1.0034(12) 0.990(2) 0.3998(8) 0.250(4) Uani 0.50 1 d PD
Cl2 Cl 1.0876(10) 0.8162(19) 0.5320(8) 0.250(4) Uani 0.50 1 d PD
Cl3 Cl 0.9996(8) 0.9130(12) 0.4744(5) 0.250(4) Uani 0.50 1 d P

loop_
_atom_site_aniso_label
_atom_site_aniso_U_11
_atom_site_aniso_U_22
_atom_site_aniso_U_33
_atom_site_aniso_U_23
_atom_site_aniso_U_13
_atom_site_aniso_U_12
Ag1 0.0393(3) 0.0580(4) 0.0600(4) 0.0038(3) 0.0018(2) 0.0077(2)
P1 0.0315(8) 0.0500(10) 0.0445(8) 0.0041(7) 0.0065(6) -0.0027(7)
N1 0.030(3) 0.067(4) 0.059(3) -0.012(3) 0.009(2) -0.008(3)
C1 0.046(4) 0.059(4) 0.048(3) -0.015(3) 0.010(3) -0.003(3)
N2 0.036(3) 0.052(3) 0.047(3) -0.003(2) 0.012(2) -0.006(2)
C2 0.041(3) 0.053(4) 0.052(4) -0.002(3) 0.012(3) -0.006(3)
Ag2 0.0685(4) 0.0549(4) 0.0605(4) -0.0016(3) 0.0253(3) -0.0019(3)
C3 0.039(3) 0.040(3) 0.045(3) 0.002(3) 0.012(3) -0.009(3)
N3 0.071(5) 0.052(4) 0.087(5) -0.010(4) 0.034(4) 0.000(3)
C4 0.045(4) 0.061(4) 0.048(4) -0.017(3) 0.015(3) -0.008(3)
N4 0.074(5) 0.081(5) 0.052(4) 0.005(4) 0.020(3) 0.001(4)
C5 0.046(4) 0.078(5) 0.058(4) -0.016(4) 0.019(3) -0.009(4)
C6 0.033(3) 0.052(4) 0.051(4) -0.002(3) 0.009(3) -0.005(3)
C7 0.065(5) 0.044(4) 0.052(4) 0.007(3) 0.018(3) -0.020(3)
C8 0.137(9) 0.048(5) 0.054(5) 0.000(4) 0.024(5) 0.002(5)
C9 0.173(12) 0.053(5) 0.074(6) 0.004(5) 0.045(8) 0.008(7)
C10 0.146(12) 0.082(7) 0.086(8) -0.014(6) 0.060(8) -0.051(8)
C11 0.120(10) 0.179(14) 0.064(6) -0.038(7) 0.036(6) -0.115(11)
C12 0.070(6) 0.123(8) 0.064(5) -0.024(6) 0.021(4) -0.052(6)
C13 0.034(3) 0.070(5) 0.041(3) 0.007(3) 0.005(3) -0.008(3)
C14 0.045(4) 0.089(6) 0.068(5) 0.031(5) 0.016(4) 0.007(4)
C15 0.042(4) 0.088(6) 0.077(5) 0.017(5) 0.014(4) 0.018(4)
C16 0.041(4) 0.099(7) 0.062(4) -0.018(5) 0.016(3) -0.004(4)
C17 0.051(5) 0.107(7) 0.070(5) 0.020(5) 0.026(4) -0.002(5)
C18 0.046(4) 0.087(6) 0.055(4) 0.006(4) 0.012(3) -0.009(4)
C19 0.061(5) 0.056(5) 0.065(4) -0.015(4) 0.028(4) -0.003(4)
C20 0.059(4) 0.059(4) 0.044(3) -0.006(3) 0.020(3) -0.005(4)
C21 0.279(10) 0.203(8) 0.221(8) 0.017(5) -0.004(7) -0.100(7)
Cl1 0.279(10) 0.203(8) 0.221(8) 0.017(5) -0.004(7) -0.100(7)
Cl2 0.279(10) 0.203(8) 0.221(8) 0.017(5) -0.004(7) -0.100(7)
Cl3 0.279(10) 0.203(8) 0.221(8) 0.017(5) -0.004(7) -0.100(7)

loop_
_atom_type_symbol
_atom_type_description
_atom_type_scat_dispersion_real
_atom_type_scat_dispersion_imag
_atom_type_scat_source
C C 0.0033 0.0016 'International Tables Vol C Tables 4.2.6.8 and 6.1.1.4'
H H 0.0000 0.0000 'International Tables Vol C Tables 4.2.6.8 and 6.1.1.4'
N N 0.0061 0.0033 'International Tables Vol C Tables 4.2.6.8 and 6.1.1.4'
O O 0.0106 0.0060 'International Tables Vol C Tables 4.2.6.8 and 6.1.1.4'
P P 0.1023 0.0942 'International Tables Vol C Tables 4.2.6.8 and 6.1.1.4'
Cl Cl 0.1484 0.1585 'International Tables Vol C Tables 4.2.6.8 and 6.1.1.4'
K K 0.2009 0.2494 'International Tables Vol C Tables 4.2.6.8 and 6.1.1.4'
Ag Ag -0.8971 1.1015 'International Tables Vol C Tables 4.2.6.8 and 6.1.1.4'

loop_
_geom_angle_atom_site_label_1
_geom_angle_atom_site_label_2
_geom_angle_atom_site_label_3
_geom_angle
_geom_angle_site_symmetry_1
_geom_angle_site_symmetry_3
N1 Ag1 N3 95.6(3) 2_745 .
N1 Ag1 P1 145.72(16) 2_745 .
N3 Ag1 P1 108.8(2) . .
N1 Ag1 Ag2 104.88(18) 2_745 1_565
N3 Ag1 Ag2 118.77(17) . 1_565
P1 Ag1 Ag2 84.47(5) . 1_565
C7 P1 C13 105.9(4) . .
C7 P1 C6 101.5(3) . .
C13 P1 C6 104.3(3) . .
C7 P1 Ag1 104.6(3) . .
C13 P1 Ag1 117.0(2) . .
C6 P1 Ag1 121.4(2) . .
C5 N1 C1 115.6(6) . .
C5 N1 Ag1 120.2(5) . 2_755
C1 N1 Ag1 124.2(5) . 2_755
N1 C1 C2 124.5(6) . .
N1 C1 H1 117.7 . .
C2 C1 H1 117.7 . .
C3 N2 C6 125.6(6) . .
C3 N2 H2 117.2 . .
C6 N2 H2 117.2 . .
C1 C2 C3 118.8(6) . .
C1 C2 H2A 120.6 . .
C3 C2 H2A 120.6 . .
C20 Ag2 C19 173.2(3) . .
C20 Ag2 Ag1 70.48(19) . 1_545
C19 Ag2 Ag1 113.9(2) . 1_545
N2 C3 C2 124.6(6) . .
N2 C3 C4 118.8(6) . .
C2 C3 C4 116.5(6) . .
C19 N3 Ag1 160.2(7) . .
C5 C4 C3 119.6(6) . .
C5 C4 H4 120.2 . .
C3 C4 H4 120.2 . .
N1 C5 C4 124.8(7) . .
N1 C5 H5 117.6 . .
C4 C5 H5 117.6 . .
N2 C6 P1 111.0(5) . .
N2 C6 H6A 109.4 . .
P1 C6 H6A 109.4 . .
N2 C6 H6B 109.4 . .
P1 C6 H6B 109.4 . .
H6A C6 H6B 108.0 . .
C12 C7 C8 117.0(8) . .
C12 C7 P1 123.8(8) . .
C8 C7 P1 119.1(6) . .
C9 C8 C7 123.8(11) . .
C9 C8 H8 118.1 . .
C7 C8 H8 118.1 . .
C10 C9 C8 119.1(13) . .
C10 C9 H9 120.4 . .
C8 C9 H9 120.4 . .
C9 C10 C11 122.0(11) . .
C9 C10 H10 119.0 . .
C11 C10 H10 119.0 . .
C10 C11 C12 119.1(10) . .
C10 C11 H11 120.4 . .
C12 C11 H11 120.4 . .
C7 C12 C11 118.9(12) . .
C7 C12 H12 120.6 . .
C11 C12 H12 120.6 . .
C18 C13 C14 117.2(7) . .
C18 C13 P1 118.1(6) . .
C14 C13 P1 124.6(6) . .
C15 C14 C13 121.5(8) . .
C15 C14 H14 119.3 . .
C13 C14 H14 119.3 . .
C16 C15 C14 119.2(8) . .
C16 C15 H15 120.4 . .
C14 C15 H15 120.4 . .
C17 C16 C15 120.6(8) . .
C17 C16 H16 119.7 . .
C15 C16 H16 119.7 . .
C16 C17 C18 120.0(8) . .
C16 C17 H17 120.0 . .
C18 C17 H17 120.0 . .
C17 C18 C13 121.4(8) . .
C17 C18 H18 119.3 . .
C13 C18 H18 119.3 . .
N3 C19 Ag2 174.5(8) . .
N4 C20 Ag2 171.4(7) . .
Cl1 C21 Cl3 106.9(12) . 3_776
Cl1 C21 C21 106.9(12) . 3_776
Cl3 C21 C21 0.0(9) 3_776 3_776
Cl1 C21 Cl2 120.7(12) . .
Cl3 C21 Cl2 93.8(11) 3_776 .
C21 C21 Cl2 93.8(11) 3_776 .
C21 Cl2 Cl3 41.9(6) . 3_776

loop_
_geom_bond_atom_site_label_1
_geom_bond_atom_site_label_2
_geom_bond_distance
_geom_bond_site_symmetry_2
Ag1 N1 2.217(5) 2_745
Ag1 N3 2.365(7) .
Ag1 P1 2.3880(19) .
Ag1 Ag2 3.0189(10) 1_565
P1 C7 1.804(8) .
P1 C13 1.814(7) .
P1 C6 1.856(7) .
N1 C5 1.339(9) .
N1 C1 1.344(9) .
N1 Ag1 2.217(5) 2_755
C1 C2 1.374(9) .
C1 H1 0.9400 .
N2 C3 1.362(8) .
N2 C6 1.436(8) .
N2 H2 0.8700 .
C2 C3 1.402(9) .
C2 H2A 0.9400 .
Ag2 C20 2.057(8) .
Ag2 C19 2.067(9) .
Ag2 Ag1 3.0189(10) 1_545
C3 C4 1.407(10) .
N3 C19 1.136(10) .
C4 C5 1.352(10) .
C4 H4 0.9400 .
N4 C20 1.134(10) .
C5 H5 0.9400 .
C6 H6A 0.9800 .
C6 H6B 0.9800 .
C7 C12 1.391(12) .
C7 C8 1.396(14) .
C8 C9 1.356(14) .
C8 H8 0.9400 .
C9 C10 1.324(18) .
C9 H9 0.9400 .
C10 C11 1.385(19) .
C10 H10 0.9400 .
C11 C12 1.433(16) .
C11 H11 0.9400 .
C12 H12 0.9400 .
C13 C18 1.387(11) .
C13 C14 1.392(11) .
C14 C15 1.382(11) .
C14 H14 0.9400 .
C15 C16 1.380(13) .
C15 H15 0.9400 .
C16 C17 1.354(13) .
C16 H16 0.9400 .
C17 C18 1.383(11) .
C17 H17 0.9400 .
C18 H18 0.9400 .
C21 Cl1 1.581(11) .
C21 Cl3 1.620(15) 3_776
C21 C21 1.620(15) 3_776
C21 Cl2 1.698(11) .
Cl2 Cl3 2.42(2) 3_776
